data_4129033
loop_
_publ_author_name
'Hu, Zhifei'
'Tang, Yu'
'Yu, Biao'

_publ_section_title
;
 Glycosylation with 3,5-Dimethyl-4-(2'-phenylethynylphenyl)phenyl (EPP)
 Glycosides via a Dearomative Activation Mechanism.
;
_journal_issue 12
_journal_name_full 'Journal of the American Chemical Society'
_journal_page_first 4806
_journal_page_last 4810
_journal_paper_doi 10.1021/jacs.9b00210
_journal_volume 141
_journal_year 2019
_chemical_formula_sum 'C22 H17 I O'
_chemical_formula_weight 424.25
_space_group_crystal_system triclinic
_space_group_IT_number 2
_space_group_name_Hall '-P 1'
_space_group_name_H-M_alt 'P -1'
_atom_sites_solution_hydrogens geom
_audit_creation_method SHELXL-2013
_cell_angle_alpha 97.4820(10)
_cell_angle_beta 90.1470(10)
_cell_angle_gamma 118.9500(10)
_cell_formula_units_Z 4
_cell_length_a 11.4777(5)
_cell_length_b 11.7014(5)
_cell_length_c 15.3255(6)
_cell_measurement_reflns_used 9856
_cell_measurement_temperature 296(2)
_cell_measurement_theta_max 54.932
_cell_measurement_theta_min 4.491
_cell_volume 1780.65(13)
_computing_cell_refinement 'Bruker SAINT'
_computing_data_collection 'Bruker APEX2'
_computing_data_reduction 'Bruker SAINT'
_computing_molecular_graphics 'Bruker SHELXTL'
_computing_publication_material 'Bruker SHELXTL'
_computing_structure_refinement 'SHELXL-2013 (Sheldrick, 2013)'
_computing_structure_solution 'SHELXS-97 (Sheldrick 2008)'
_diffrn_ambient_temperature 296(2)
_diffrn_measured_fraction_theta_full 0.995
_diffrn_measured_fraction_theta_max 0.995
_diffrn_measurement_device_type 'Bruker APEX-II CCD'
_diffrn_measurement_method '\f and \w scans'
_diffrn_radiation_type MoK\a
_diffrn_radiation_wavelength 0.71073
_diffrn_reflns_av_R_equivalents 0.0301
_diffrn_reflns_av_unetI/netI 0.0186
_diffrn_reflns_Laue_measured_fraction_full 0.995
_diffrn_reflns_Laue_measured_fraction_max 0.995
_diffrn_reflns_limit_h_max 14
_diffrn_reflns_limit_h_min -14
_diffrn_reflns_limit_k_max 14
_diffrn_reflns_limit_k_min -14
_diffrn_reflns_limit_l_max 18
_diffrn_reflns_limit_l_min -18
_diffrn_reflns_number 45753
_diffrn_reflns_point_group_measured_fraction_full 0.995
_diffrn_reflns_point_group_measured_fraction_max 0.995
_diffrn_reflns_theta_full 25.242
_diffrn_reflns_theta_max 25.996
_diffrn_reflns_theta_min 2.521
_exptl_absorpt_coefficient_mu 1.803
_exptl_absorpt_correction_T_max 0.7456
_exptl_absorpt_correction_T_min 0.6574
_exptl_absorpt_correction_type multi-scan
_exptl_absorpt_process_details sadabs
_exptl_crystal_colour colorless
_exptl_crystal_density_diffrn 1.583
_exptl_crystal_description prismatic
_exptl_crystal_F_000 840
_exptl_crystal_size_max 0.180
_exptl_crystal_size_mid 0.160
_exptl_crystal_size_min 0.140
_refine_diff_density_max 0.369
_refine_diff_density_min -0.453
_refine_diff_density_rms 0.046
_refine_ls_extinction_expression Fc^*^=kFc[1+0.001xFc^2^\l^3^/sin(2\q)]^-1/4^
_refine_ls_extinction_method SHELXL
_refine_ls_goodness_of_fit_ref 1.033
_refine_ls_hydrogen_treatment constr
_refine_ls_matrix_type full
_refine_ls_number_parameters 438
_refine_ls_number_reflns 6978
_refine_ls_number_restraints 0
_refine_ls_restrained_S_all 1.033
_refine_ls_R_factor_all 0.0266
_refine_ls_R_factor_gt 0.0216
_refine_ls_shift/su_max 0.001
_refine_ls_shift/su_mean 0.000
_refine_ls_structure_factor_coef Fsqd
_refine_ls_weighting_details 'w=1/[\s^2^(Fo^2^)+(0.0235P)^2^+0.8755P] where P=(Fo^2^+2Fc^2^)/3'
_refine_ls_weighting_scheme calc
_refine_ls_wR_factor_gt 0.0518
_refine_ls_wR_factor_ref 0.0550
_reflns_Friedel_coverage 0.000
_reflns_number_gt 6161
_reflns_number_total 6978
_reflns_threshold_expression 'I > 2\s(I)'
_cod_data_source_file ja9b00210_si_004.cif
_cod_data_source_block mo_d8v18883_0m
_cod_database_code 4129033
_shelx_space_group_comment
; 
The symmetry employed for this shelxl refinement is uniquely defined 
by the following loop, which should always be used as a source of 
symmetry information in preference to the above space-group names. 
They are only intended as comments. 
;
_shelx_estimated_absorpt_t_min 0.737
_shelx_estimated_absorpt_t_max 0.786
_shelxl_version_number 2013-4

loop_
_space_group_symop_operation_xyz
'x, y, z'
'-x, -y, -z'

loop_
_atom_site_label
_atom_site_type_symbol
_atom_site_fract_x
_atom_site_fract_y
_atom_site_fract_z
_atom_site_U_iso_or_equiv
_atom_site_adp_type
_atom_site_occupancy
_atom_site_site_symmetry_order
_atom_site_calc_flag
_atom_site_refinement_flags_posn
_atom_site_refinement_flags_adp
I1 I 0.00903(2) 0.21061(2) 0.10997(2) 0.04722(6) Uani 1 1 d . .
I2 I -0.11953(2) 0.68719(2) 0.37805(2) 0.04724(6) Uani 1 1 d . .
O1 O 0.77711(17) 0.2735(2) 0.11632(13) 0.0669(5) Uani 1 1 d . .
O2 O 0.6125(2) 0.6729(3) 0.38716(15) 0.0904(7) Uani 1 1 d . .
C1 C 0.2184(2) 0.1909(2) -0.00665(13) 0.0360(4) Uani 1 1 d . .
C2 C 0.1542(2) 0.1819(2) -0.08631(15) 0.0455(5) Uani 1 1 d . .
H2 H 0.0723 0.1801 -0.0879 0.055 Uiso 1 1 calc R U
C3 C 0.2153(3) 0.1758(2) -0.16332(15) 0.0504(6) Uani 1 1 d . .
H3 H 0.1738 0.1695 -0.2173 0.060 Uiso 1 1 calc R U
C4 C 0.3380(3) 0.1788(2) -0.16100(15) 0.0487(6) Uani 1 1 d . .
H4 H 0.3771 0.1735 -0.2134 0.058 Uiso 1 1 calc R U
C5 C 0.4025(2) 0.1898(2) -0.08115(14) 0.0408(5) Uani 1 1 d . .
H5 H 0.4853 0.1935 -0.0792 0.049 Uiso 1 1 calc R U
C6 C 0.3411(2) 0.19512(19) -0.00483(13) 0.0338(4) Uani 1 1 d . .
C7 C 0.39086(19) 0.20867(18) 0.09085(12) 0.0306(4) Uani 1 1 d . .
C8 C 0.2706(2) 0.19686(19) 0.14079(13) 0.0332(4) Uani 1 1 d . .
C9 C 0.1791(2) 0.1945(2) 0.08405(13) 0.0354(4) Uani 1 1 d . .
C10 C 0.2664(2) 0.1866(2) 0.23571(13) 0.0350(4) Uani 1 1 d . .
C11 C 0.3820(2) 0.2491(2) 0.29202(14) 0.0437(5) Uani 1 1 d . .
H11 H 0.4636 0.3006 0.2699 0.052 Uiso 1 1 calc R U
C12 C 0.3775(3) 0.2357(3) 0.38096(15) 0.0523(6) Uani 1 1 d . .
H12 H 0.4557 0.2790 0.4179 0.063 Uiso 1 1 calc R U
C13 C 0.2583(3) 0.1590(3) 0.41428(15) 0.0541(6) Uani 1 1 d . .
H13 H 0.2551 0.1514 0.4740 0.065 Uiso 1 1 calc R U
C14 C 0.1444(3) 0.0939(3) 0.35970(17) 0.0570(6) Uani 1 1 d . .
H14 H 0.0639 0.0401 0.3822 0.068 Uiso 1 1 calc R U
C15 C 0.1468(2) 0.1068(2) 0.27091(15) 0.0484(5) Uani 1 1 d . .
H15 H 0.0680 0.0618 0.2346 0.058 Uiso 1 1 calc R U
C16 C 0.5111(2) 0.34714(19) 0.11214(14) 0.0369(4) Uani 1 1 d . .
C17 C 0.6343(2) 0.3643(2) 0.11946(15) 0.0448(5) Uani 1 1 d . .
H17 H 0.7058 0.4500 0.1282 0.054 Uiso 1 1 calc R U
C18 C 0.6622(2) 0.2547(2) 0.11442(14) 0.0443(5) Uani 1 1 d . .
C19 C 0.5479(2) 0.1233(2) 0.10878(14) 0.0415(5) Uani 1 1 d . .
H19 H 0.5631 0.0526 0.1116 0.050 Uiso 1 1 calc R U
C20 C 0.4222(2) 0.09901(19) 0.09974(13) 0.0341(4) Uani 1 1 d . .
C21 C 0.3052(2) -0.0375(2) 0.09266(17) 0.0495(6) Uani 1 1 d . .
H21A H 0.2546 -0.0438 0.1433 0.074 Uiso 1 1 calc R U
H21B H 0.3364 -0.1005 0.0900 0.074 Uiso 1 1 calc R U
H21C H 0.2496 -0.0557 0.0402 0.074 Uiso 1 1 calc R U
C22 C 0.4843(3) 0.4617(2) 0.12083(19) 0.0576(7) Uani 1 1 d . .
H22A H 0.4229 0.4488 0.0730 0.086 Uiso 1 1 calc R U
H22B H 0.5665 0.5420 0.1191 0.086 Uiso 1 1 calc R U
H22C H 0.4464 0.4675 0.1759 0.086 Uiso 1 1 calc R U
C23 C 0.0877(2) 0.6655(2) 0.25893(13) 0.0362(4) Uani 1 1 d . .
C24 C 0.0172(2) 0.6458(2) 0.17939(15) 0.0461(5) Uani 1 1 d . .
H24 H -0.0629 0.6475 0.1783 0.055 Uiso 1 1 calc R U
C25 C 0.0699(3) 0.6235(2) 0.10175(15) 0.0526(6) Uani 1 1 d . .
H25 H 0.0253 0.6120 0.0478 0.063 Uiso 1 1 calc R U
C26 C 0.1871(3) 0.6180(2) 0.10324(15) 0.0510(6) Uani 1 1 d . .
H26 H 0.2193 0.6007 0.0504 0.061 Uiso 1 1 calc R U
C27 C 0.2579(2) 0.6379(2) 0.18242(14) 0.0425(5) Uani 1 1 d . .
H27 H 0.3371 0.6344 0.1834 0.051 Uiso 1 1 calc R U
C28 C 0.20724(19) 0.66306(19) 0.25970(13) 0.0335(4) Uani 1 1 d . .
C29 C 0.26309(18) 0.68586(19) 0.35485(12) 0.0301(4) Uani 1 1 d . .
C30 C 0.15802(19) 0.70642(19) 0.40733(13) 0.0318(4) Uani 1 1 d . .
C31 C 0.06030(19) 0.6910(2) 0.35038(13) 0.0348(4) Uani 1 1 d . .
C32 C 0.17753(19) 0.7453(2) 0.50405(13) 0.0341(4) Uani 1 1 d . .
C33 C 0.2265(2) 0.6890(2) 0.55796(14) 0.0468(5) Uani 1 1 d . .
H33 H 0.2468 0.6245 0.5331 0.056 Uiso 1 1 calc R U
C34 C 0.2454(3) 0.7284(3) 0.64868(16) 0.0572(7) Uani 1 1 d . .
H34 H 0.2773 0.6892 0.6841 0.069 Uiso 1 1 calc R U
C35 C 0.2176(2) 0.8244(3) 0.68664(15) 0.0536(6) Uani 1 1 d . .
H35 H 0.2304 0.8502 0.7475 0.064 Uiso 1 1 calc R U
C36 C 0.1709(2) 0.8819(2) 0.63423(16) 0.0508(6) Uani 1 1 d . .
H36 H 0.1525 0.9475 0.6597 0.061 Uiso 1 1 calc R U
C37 C 0.1508(2) 0.8434(2) 0.54342(15) 0.0440(5) Uani 1 1 d . .
H37 H 0.1191 0.8834 0.5086 0.053 Uiso 1 1 calc R U
C38 C 0.3986(2) 0.8095(2) 0.36940(13) 0.0378(5) Uani 1 1 d . .
C39 C 0.5093(2) 0.8021(3) 0.38187(15) 0.0486(6) Uani 1 1 d . .
H39 H 0.5909 0.8798 0.3897 0.058 Uiso 1 1 calc R U
C40 C 0.5081(2) 0.6775(3) 0.38381(15) 0.0549(7) Uani 1 1 d . .
C41 C 0.3793(3) 0.5606(3) 0.38097(15) 0.0498(6) Uani 1 1 d . .
H41 H 0.3765 0.4813 0.3871 0.060 Uiso 1 1 calc R U
C42 C 0.2642(2) 0.5608(2) 0.37000(13) 0.0369(4) Uani 1 1 d . .
C43 C 0.1321(3) 0.4373(2) 0.36549(18) 0.0551(6) Uani 1 1 d . .
H43A H 0.1462 0.3634 0.3680 0.083 Uiso 1 1 calc R U
H43B H 0.0821 0.4237 0.3112 0.083 Uiso 1 1 calc R U
H43C H 0.0833 0.4459 0.4144 0.083 Uiso 1 1 calc R U
C44 C 0.4016(3) 0.9384(2) 0.36522(19) 0.0621(7) Uani 1 1 d . .
H44A H 0.3701 0.9635 0.4183 0.093 Uiso 1 1 calc R U
H44B H 0.3453 0.9288 0.3153 0.093 Uiso 1 1 calc R U
H44C H 0.4915 1.0053 0.3594 0.093 Uiso 1 1 calc R U

loop_
_atom_site_aniso_label
_atom_site_aniso_U_11
_atom_site_aniso_U_22
_atom_site_aniso_U_33
_atom_site_aniso_U_23
_atom_site_aniso_U_13
_atom_site_aniso_U_12
I1 0.03691(9) 0.06492(11) 0.05121(10) 0.01028(7) 0.00617(6) 0.03336(8)
I2 0.03162(9) 0.06257(11) 0.05790(11) 0.01441(8) 0.00697(6) 0.02981(8)
O1 0.0378(9) 0.0955(14) 0.0748(12) 0.0096(11) 0.0057(9) 0.0390(10)
O2 0.0539(12) 0.148(2) 0.0935(16) -0.0030(15) -0.0006(11) 0.0733(14)
C1 0.0391(11) 0.0376(10) 0.0347(10) 0.0065(8) 0.0015(9) 0.0212(9)
C2 0.0482(13) 0.0510(13) 0.0428(12) 0.0080(10) -0.0036(10) 0.0282(11)
C3 0.0656(16) 0.0491(13) 0.0342(12) 0.0086(10) -0.0039(11) 0.0257(12)
C4 0.0655(16) 0.0458(12) 0.0337(11) 0.0075(10) 0.0116(11) 0.0260(12)
C5 0.0464(12) 0.0389(11) 0.0413(12) 0.0092(9) 0.0104(10) 0.0232(10)
C6 0.0388(11) 0.0315(9) 0.0344(10) 0.0069(8) 0.0030(8) 0.0194(9)
C7 0.0298(10) 0.0313(9) 0.0338(10) 0.0053(8) 0.0036(8) 0.0171(8)
C8 0.0316(10) 0.0348(10) 0.0356(10) 0.0048(8) 0.0037(8) 0.0181(9)
C9 0.0317(10) 0.0421(11) 0.0387(11) 0.0062(9) 0.0034(8) 0.0228(9)
C10 0.0408(11) 0.0387(10) 0.0331(10) 0.0041(8) 0.0042(8) 0.0255(9)
C11 0.0420(12) 0.0533(13) 0.0384(11) 0.0057(10) 0.0030(9) 0.0256(11)
C12 0.0608(16) 0.0651(15) 0.0356(12) 0.0026(11) -0.0059(11) 0.0356(13)
C13 0.0768(18) 0.0703(16) 0.0360(12) 0.0163(11) 0.0116(12) 0.0503(15)
C14 0.0544(15) 0.0744(17) 0.0533(14) 0.0292(13) 0.0205(12) 0.0354(14)
C15 0.0428(13) 0.0578(14) 0.0453(13) 0.0173(11) 0.0055(10) 0.0228(11)
C16 0.0381(11) 0.0321(10) 0.0392(11) 0.0045(8) 0.0052(9) 0.0163(9)
C17 0.0332(11) 0.0416(12) 0.0481(13) 0.0019(10) 0.0038(10) 0.0107(9)
C18 0.0347(12) 0.0671(15) 0.0376(11) 0.0054(10) 0.0030(9) 0.0305(11)
C19 0.0466(13) 0.0488(12) 0.0423(12) 0.0047(10) 0.0023(10) 0.0341(11)
C20 0.0417(11) 0.0367(10) 0.0313(10) 0.0045(8) 0.0033(8) 0.0251(9)
C21 0.0547(14) 0.0351(11) 0.0589(15) 0.0073(10) 0.0045(12) 0.0221(11)
C22 0.0631(16) 0.0348(12) 0.0754(18) 0.0063(12) 0.0047(14) 0.0249(12)
C23 0.0319(10) 0.0371(10) 0.0383(11) 0.0075(9) 0.0004(8) 0.0152(9)
C24 0.0423(12) 0.0483(12) 0.0443(12) 0.0056(10) -0.0094(10) 0.0200(11)
C25 0.0657(16) 0.0476(13) 0.0352(12) 0.0028(10) -0.0108(11) 0.0212(12)
C26 0.0660(16) 0.0453(12) 0.0353(12) 0.0045(10) 0.0096(11) 0.0227(12)
C27 0.0443(12) 0.0435(12) 0.0400(12) 0.0080(9) 0.0104(10) 0.0212(10)
C28 0.0321(10) 0.0344(10) 0.0333(10) 0.0072(8) 0.0033(8) 0.0152(8)
C29 0.0243(9) 0.0354(10) 0.0331(10) 0.0065(8) 0.0046(8) 0.0161(8)
C30 0.0267(9) 0.0361(10) 0.0358(10) 0.0085(8) 0.0066(8) 0.0170(8)
C31 0.0275(10) 0.0405(11) 0.0398(11) 0.0096(9) 0.0063(8) 0.0185(9)
C32 0.0261(9) 0.0413(11) 0.0346(10) 0.0076(9) 0.0067(8) 0.0157(8)
C33 0.0516(14) 0.0644(15) 0.0370(11) 0.0092(11) 0.0058(10) 0.0378(12)
C34 0.0583(16) 0.0836(18) 0.0378(12) 0.0145(12) 0.0029(11) 0.0396(15)
C35 0.0439(13) 0.0738(17) 0.0334(11) 0.0003(11) 0.0062(10) 0.0229(13)
C36 0.0406(13) 0.0560(14) 0.0485(13) -0.0070(11) 0.0067(10) 0.0214(11)
C37 0.0382(12) 0.0471(12) 0.0470(13) 0.0032(10) 0.0041(10) 0.0220(10)
C38 0.0316(11) 0.0428(11) 0.0332(10) 0.0030(9) 0.0076(8) 0.0142(9)
C39 0.0267(11) 0.0633(15) 0.0432(12) -0.0001(11) 0.0057(9) 0.0140(10)
C40 0.0409(13) 0.095(2) 0.0405(12) -0.0012(13) 0.0016(10) 0.0455(14)
C41 0.0590(15) 0.0619(15) 0.0477(13) 0.0049(11) 0.0052(11) 0.0454(13)
C42 0.0409(11) 0.0398(11) 0.0350(10) 0.0052(9) 0.0050(9) 0.0236(10)
C43 0.0570(15) 0.0396(12) 0.0619(15) 0.0125(11) 0.0060(12) 0.0169(11)
C44 0.0600(16) 0.0390(13) 0.0769(18) 0.0137(12) 0.0142(14) 0.0150(12)

loop_
_atom_type_symbol
_atom_type_description
_atom_type_scat_dispersion_real
_atom_type_scat_dispersion_imag
_atom_type_scat_source
C C 0.0033 0.0016 'International Tables Vol C Tables 4.2.6.8 and 6.1.1.4'
H H 0.0000 0.0000 'International Tables Vol C Tables 4.2.6.8 and 6.1.1.4'
I I -0.4742 1.8119 'International Tables Vol C Tables 4.2.6.8 and 6.1.1.4'
O O 0.0106 0.0060 'International Tables Vol C Tables 4.2.6.8 and 6.1.1.4'

loop_
_geom_angle_atom_site_label_1
_geom_angle_atom_site_label_2
_geom_angle_atom_site_label_3
_geom_angle
C6 C1 C2 120.41(19)
C6 C1 C9 107.97(17)
C2 C1 C9 131.6(2)
C3 C2 C1 118.4(2)
C3 C2 H2 120.8
C1 C2 H2 120.8
C2 C3 C4 120.9(2)
C2 C3 H3 119.6
C4 C3 H3 119.6
C5 C4 C3 120.5(2)
C5 C4 H4 119.8
C3 C4 H4 119.8
C6 C5 C4 118.5(2)
C6 C5 H5 120.8
C4 C5 H5 120.8
C5 C6 C1 121.41(19)
C5 C6 C7 128.86(19)
C1 C6 C7 109.72(17)
C20 C7 C16 113.95(16)
C20 C7 C6 109.40(15)
C16 C7 C6 106.08(15)
C20 C7 C8 113.30(16)
C16 C7 C8 111.56(16)
C6 C7 C8 101.53(15)
C9 C8 C10 129.98(18)
C9 C8 C7 109.30(17)
C10 C8 C7 120.70(17)
C8 C9 C1 111.05(17)
C8 C9 I1 129.47(15)
C1 C9 I1 119.26(14)
C11 C10 C15 117.64(19)
C11 C10 C8 121.43(19)
C15 C10 C8 120.81(19)
C10 C11 C12 121.0(2)
C10 C11 H11 119.5
C12 C11 H11 119.5
C13 C12 C11 120.1(2)
C13 C12 H12 119.9
C11 C12 H12 119.9
C14 C13 C12 119.8(2)
C14 C13 H13 120.1
C12 C13 H13 120.1
C13 C14 C15 120.9(2)
C13 C14 H14 119.6
C15 C14 H14 119.6
C14 C15 C10 120.5(2)
C14 C15 H15 119.7
C10 C15 H15 119.7
C17 C16 C22 122.0(2)
C17 C16 C7 120.69(19)
C22 C16 C7 117.22(19)
C16 C17 C18 122.9(2)
C16 C17 H17 118.5
C18 C17 H17 118.5
O1 C18 C19 121.9(2)
O1 C18 C17 121.3(2)
C19 C18 C17 116.74(18)
C20 C19 C18 123.1(2)
C20 C19 H19 118.4
C18 C19 H19 118.4
C19 C20 C21 122.53(19)
C19 C20 C7 121.03(19)
C21 C20 C7 116.35(18)
C20 C21 H21A 109.5
C20 C21 H21B 109.5
H21A C21 H21B 109.5
C20 C21 H21C 109.5
H21A C21 H21C 109.5
H21B C21 H21C 109.5
C16 C22 H22A 109.5
C16 C22 H22B 109.5
H22A C22 H22B 109.5
C16 C22 H22C 109.5
H22A C22 H22C 109.5
H22B C22 H22C 109.5
C28 C23 C24 120.4(2)
C28 C23 C31 108.00(17)
C24 C23 C31 131.6(2)
C25 C24 C23 118.1(2)
C25 C24 H24 120.9
C23 C24 H24 120.9
C26 C25 C24 121.1(2)
C26 C25 H25 119.5
C24 C25 H25 119.5
C25 C26 C27 121.0(2)
C25 C26 H26 119.5
C27 C26 H26 119.5
C28 C27 C26 118.1(2)
C28 C27 H27 121.0
C26 C27 H27 121.0
C27 C28 C23 121.35(19)
C27 C28 C29 128.73(19)
C23 C28 C29 109.88(17)
C38 C29 C42 114.52(17)
C38 C29 C28 109.41(16)
C42 C29 C28 107.00(16)
C38 C29 C30 111.13(16)
C42 C29 C30 112.27(16)
C28 C29 C30 101.58(15)
C31 C30 C32 129.71(18)
C31 C30 C29 109.01(17)
C32 C30 C29 121.16(16)
C30 C31 C23 111.47(17)
C30 C31 I2 128.51(15)
C23 C31 I2 119.88(14)
C33 C32 C37 118.2(2)
C33 C32 C30 121.55(18)
C37 C32 C30 120.26(19)
C34 C33 C32 120.4(2)
C34 C33 H33 119.8
C32 C33 H33 119.8
C35 C34 C33 120.8(2)
C35 C34 H34 119.6
C33 C34 H34 119.6
C36 C35 C34 119.4(2)
C36 C35 H35 120.3
C34 C35 H35 120.3
C35 C36 C37 120.7(2)
C35 C36 H36 119.7
C37 C36 H36 119.7
C36 C37 C32 120.6(2)
C36 C37 H37 119.7
C32 C37 H37 119.7
C39 C38 C44 122.2(2)
C39 C38 C29 120.9(2)
C44 C38 C29 116.93(19)
C38 C39 C40 122.7(2)
C38 C39 H39 118.6
C40 C39 H39 118.6
O2 C40 C41 121.9(3)
O2 C40 C39 121.0(3)
C41 C40 C39 117.16(19)
C42 C41 C40 123.2(2)
C42 C41 H41 118.4
C40 C41 H41 118.4
C41 C42 C43 122.0(2)
C41 C42 C29 120.5(2)
C43 C42 C29 117.35(18)
C42 C43 H43A 109.5
C42 C43 H43B 109.5
H43A C43 H43B 109.5
C42 C43 H43C 109.5
H43A C43 H43C 109.5
H43B C43 H43C 109.5
C38 C44 H44A 109.5
C38 C44 H44B 109.5
H44A C44 H44B 109.5
C38 C44 H44C 109.5
H44A C44 H44C 109.5
H44B C44 H44C 109.5

loop_
_geom_bond_atom_site_label_1
_geom_bond_atom_site_label_2
_geom_bond_distance
I1 C9 2.0848(19)
I2 C31 2.0886(19)
O1 C18 1.227(3)
O2 C40 1.227(3)
C1 C6 1.385(3)
C1 C2 1.390(3)
C1 C9 1.464(3)
C2 C3 1.386(3)
C2 H2 0.9300
C3 C4 1.391(4)
C3 H3 0.9300
C4 C5 1.387(3)
C4 H4 0.9300
C5 C6 1.377(3)
C5 H5 0.9300
C6 C7 1.533(3)
C7 C20 1.513(3)
C7 C16 1.527(3)
C7 C8 1.536(3)
C8 C9 1.349(3)
C8 C10 1.474(3)
C10 C11 1.389(3)
C10 C15 1.393(3)
C11 C12 1.390(3)
C11 H11 0.9300
C12 C13 1.369(4)
C12 H12 0.9300
C13 C14 1.361(4)
C13 H13 0.9300
C14 C15 1.387(3)
C14 H14 0.9300
C15 H15 0.9300
C16 C17 1.330(3)
C16 C22 1.505(3)
C17 C18 1.458(3)
C17 H17 0.9300
C18 C19 1.451(3)
C19 C20 1.331(3)
C19 H19 0.9300
C20 C21 1.498(3)
C21 H21A 0.9600
C21 H21B 0.9600
C21 H21C 0.9600
C22 H22A 0.9600
C22 H22B 0.9600
C22 H22C 0.9600
C23 C28 1.386(3)
C23 C24 1.391(3)
C23 C31 1.462(3)
C24 C25 1.387(3)
C24 H24 0.9300
C25 C26 1.378(4)
C25 H25 0.9300
C26 C27 1.387(3)
C26 H26 0.9300
C27 C28 1.380(3)
C27 H27 0.9300
C28 C29 1.529(3)
C29 C38 1.516(3)
C29 C42 1.518(3)
C29 C30 1.547(3)
C30 C31 1.346(3)
C30 C32 1.476(3)
C32 C33 1.390(3)
C32 C37 1.392(3)
C33 C34 1.388(3)
C33 H33 0.9300
C34 C35 1.371(4)
C34 H34 0.9300
C35 C36 1.369(4)
C35 H35 0.9300
C36 C37 1.388(3)
C36 H36 0.9300
C37 H37 0.9300
C38 C39 1.330(3)
C38 C44 1.502(3)
C39 C40 1.455(4)
C39 H39 0.9300
C40 C41 1.444(4)
C41 C42 1.332(3)
C41 H41 0.9300
C42 C43 1.498(3)
C43 H43A 0.9600
C43 H43B 0.9600
C43 H43C 0.9600
C44 H44A 0.9600
C44 H44B 0.9600
C44 H44C 0.9600

loop_
_geom_torsion_atom_site_label_1
_geom_torsion_atom_site_label_2
_geom_torsion_atom_site_label_3
_geom_torsion_atom_site_label_4
_geom_torsion
C6 C1 C2 C3 0.8(3)
C9 C1 C2 C3 -177.7(2)
C1 C2 C3 C4 -0.2(3)
C2 C3 C4 C5 -0.8(4)
C3 C4 C5 C6 1.2(3)
C4 C5 C6 C1 -0.6(3)
C4 C5 C6 C7 -179.22(19)
C2 C1 C6 C5 -0.4(3)
C9 C1 C6 C5 178.38(18)
C2 C1 C6 C7 178.46(18)
C9 C1 C6 C7 -2.7(2)
C5 C6 C7 C20 -55.7(3)
C1 C6 C7 C20 125.56(18)
C5 C6 C7 C16 67.7(2)
C1 C6 C7 C16 -111.12(18)
C5 C6 C7 C8 -175.7(2)
C1 C6 C7 C8 5.6(2)
C20 C7 C8 C9 -123.84(19)
C16 C7 C8 C9 105.96(19)
C6 C7 C8 C9 -6.7(2)
C20 C7 C8 C10 54.6(2)
C16 C7 C8 C10 -75.6(2)
C6 C7 C8 C10 171.77(17)
C10 C8 C9 C1 -172.71(19)
C7 C8 C9 C1 5.5(2)
C10 C8 C9 I1 12.8(3)
C7 C8 C9 I1 -168.95(14)
C6 C1 C9 C8 -1.8(2)
C2 C1 C9 C8 176.8(2)
C6 C1 C9 I1 173.31(14)
C2 C1 C9 I1 -8.1(3)
C9 C8 C10 C11 -149.4(2)
C7 C8 C10 C11 32.5(3)
C9 C8 C10 C15 34.6(3)
C7 C8 C10 C15 -143.4(2)
C15 C10 C11 C12 -2.1(3)
C8 C10 C11 C12 -178.1(2)
C10 C11 C12 C13 0.7(4)
C11 C12 C13 C14 1.2(4)
C12 C13 C14 C15 -1.6(4)
C13 C14 C15 C10 0.2(4)
C11 C10 C15 C14 1.6(3)
C8 C10 C15 C14 177.7(2)
C20 C7 C16 C17 13.0(3)
C6 C7 C16 C17 -107.5(2)
C8 C7 C16 C17 142.8(2)
C20 C7 C16 C22 -169.32(19)
C6 C7 C16 C22 70.3(2)
C8 C7 C16 C22 -39.5(3)
C22 C16 C17 C18 177.7(2)
C7 C16 C17 C18 -4.7(3)
C16 C17 C18 O1 175.7(2)
C16 C17 C18 C19 -5.4(3)
O1 C18 C19 C20 -174.6(2)
C17 C18 C19 C20 6.5(3)
C18 C19 C20 C21 179.1(2)
C18 C19 C20 C7 2.6(3)
C16 C7 C20 C19 -11.9(3)
C6 C7 C20 C19 106.6(2)
C8 C7 C20 C19 -140.93(19)
C16 C7 C20 C21 171.38(18)
C6 C7 C20 C21 -70.1(2)
C8 C7 C20 C21 42.4(2)
C28 C23 C24 C25 0.2(3)
C31 C23 C24 C25 180.0(2)
C23 C24 C25 C26 1.4(3)
C24 C25 C26 C27 -1.6(4)
C25 C26 C27 C28 0.1(3)
C26 C27 C28 C23 1.5(3)
C26 C27 C28 C29 178.8(2)
C24 C23 C28 C27 -1.6(3)
C31 C23 C28 C27 178.53(19)
C24 C23 C28 C29 -179.41(18)
C31 C23 C28 C29 0.7(2)
C27 C28 C29 C38 63.0(3)
C23 C28 C29 C38 -119.44(18)
C27 C28 C29 C42 -61.6(3)
C23 C28 C29 C42 115.95(18)
C27 C28 C29 C30 -179.5(2)
C23 C28 C29 C30 -1.9(2)
C38 C29 C30 C31 118.77(19)
C42 C29 C30 C31 -111.50(19)
C28 C29 C30 C31 2.5(2)
C38 C29 C30 C32 -57.6(2)
C42 C29 C30 C32 72.1(2)
C28 C29 C30 C32 -173.88(17)
C32 C30 C31 C23 173.72(19)
C29 C30 C31 C23 -2.2(2)
C32 C30 C31 I2 -10.6(3)
C29 C30 C31 I2 173.40(14)
C28 C23 C31 C30 1.0(2)
C24 C23 C31 C30 -178.8(2)
C28 C23 C31 I2 -175.08(13)
C24 C23 C31 I2 5.1(3)
C31 C30 C32 C33 142.2(2)
C29 C30 C32 C33 -42.3(3)
C31 C30 C32 C37 -39.8(3)
C29 C30 C32 C37 135.7(2)
C37 C32 C33 C34 1.2(3)
C30 C32 C33 C34 179.3(2)
C32 C33 C34 C35 -0.8(4)
C33 C34 C35 C36 -0.1(4)
C34 C35 C36 C37 0.4(4)
C35 C36 C37 C32 0.1(3)
C33 C32 C37 C36 -0.9(3)
C30 C32 C37 C36 -179.0(2)
C42 C29 C38 C39 9.1(3)
C28 C29 C38 C39 -111.0(2)
C30 C29 C38 C39 137.6(2)
C42 C29 C38 C44 -173.43(19)
C28 C29 C38 C44 66.5(2)
C30 C29 C38 C44 -44.9(2)
C44 C38 C39 C40 -178.4(2)
C29 C38 C39 C40 -1.0(3)
C38 C39 C40 O2 173.1(2)
C38 C39 C40 C41 -6.5(3)
O2 C40 C41 C42 -174.3(2)
C39 C40 C41 C42 5.3(3)
C40 C41 C42 C43 178.7(2)
C40 C41 C42 C29 3.3(3)
C38 C29 C42 C41 -10.2(3)
C28 C29 C42 C41 111.2(2)
C30 C29 C42 C41 -138.1(2)
C38 C29 C42 C43 174.14(18)
C28 C29 C42 C43 -64.4(2)
C30 C29 C42 C43 46.2(2)
